data_7239207
loop_
_publ_author_name
'Wong, Wing-Yan'
'Lee, Siu-Fung'
'Chan, Hoi-Shan'
'Mak, Thomas C. W.'
'Wong, Chi-Hin'
'Huang, Lau-Shan'
'Stoddart, J. Fraser'
'Cham-Fai Leung, Ken'

_publ_section_title
;
 Recognition between V- and dumbbell-shaped molecules
;
_journal_issue 48
_journal_name_full 'RSC Advances'
_journal_page_first 26382
_journal_paper_doi 10.1039/c3ra43470b
_journal_volume 3
_journal_year 2013
_chemical_formula_sum 'C21 H19 N3'
_chemical_formula_weight 313.39
_space_group_IT_number 13
_space_group_name_Hall '-P 2yc'
_space_group_name_H-M_alt 'P 1 2/c 1'
_symmetry_cell_setting monoclinic
_symmetry_space_group_name_H-M 'P 1 2/c 1'
_atom_sites_solution_hydrogens geom
_atom_sites_solution_primary direct
_atom_sites_solution_secondary difmap
_audit_creation_method SHELXL-97
_cell_angle_alpha 90.00
_cell_angle_beta 94.639(3)
_cell_angle_gamma 90.00
_cell_formula_units_Z 2
_cell_length_a 4.7249(7)
_cell_length_b 6.2811(9)
_cell_length_c 28.965(4)
_cell_measurement_reflns_used 112
_cell_measurement_temperature 296(2)
_cell_measurement_theta_max 15
_cell_measurement_theta_min 15
_cell_volume 856.8(2)
_computing_cell_refinement 'BRUKER KAPPA APEXII DUO DIFFRACTOMETER'
_computing_data_collection 'BRUKER KAPPA APEXII DUO DIFFRACTOMETER'
_computing_data_reduction 'BRUKER KAPPA APEXII DUO DIFFRACTOMETER'
_computing_molecular_graphics 'SIEMENS SHELXTL'
_computing_publication_material 'SIEMENS SHELXTL'
_computing_structure_refinement 'SHELXL-97 (Sheldrick, 2008)'
_computing_structure_solution 'SHELXS-97 (Sheldrick, 2008)'
_diffrn_ambient_temperature 296(2)
_diffrn_measured_fraction_theta_full 0.997
_diffrn_measured_fraction_theta_max 0.997
_diffrn_measurement_device_type 'BRUKER KAPPA APEXII DUO DIFFRACTOMETER'
_diffrn_measurement_method 'PHI & OMEGA SCAN'
_diffrn_radiation_monochromator graphite
_diffrn_radiation_source 'fine-focus sealed tube'
_diffrn_radiation_type MoK\a
_diffrn_radiation_wavelength 0.71073
_diffrn_reflns_av_R_equivalents 0.0405
_diffrn_reflns_av_sigmaI/netI 0.0243
_diffrn_reflns_limit_h_max 5
_diffrn_reflns_limit_h_min -5
_diffrn_reflns_limit_k_max 7
_diffrn_reflns_limit_k_min -7
_diffrn_reflns_limit_l_max 34
_diffrn_reflns_limit_l_min -34
_diffrn_reflns_number 11557
_diffrn_reflns_theta_full 25.25
_diffrn_reflns_theta_max 25.25
_diffrn_reflns_theta_min 1.41
_exptl_absorpt_coefficient_mu 0.073
_exptl_absorpt_correction_T_max 0.7456
_exptl_absorpt_correction_T_min 0.5906
_exptl_absorpt_correction_type multi-scan
_exptl_crystal_colour colourless
_exptl_crystal_density_diffrn 1.215
_exptl_crystal_density_method 'not measured'
_exptl_crystal_description block
_exptl_crystal_F_000 332
_exptl_crystal_size_max 0.50
_exptl_crystal_size_mid 0.40
_exptl_crystal_size_min 0.30
_refine_diff_density_max 0.544
_refine_diff_density_min -0.451
_refine_diff_density_rms 0.136
_refine_ls_extinction_coef 0.31(18)
_refine_ls_extinction_expression Fc^*^=kFc[1+0.001xFc^2^\l^3^/sin(2\q)]^-1/4^
_refine_ls_extinction_method SHELXL
_refine_ls_goodness_of_fit_ref 3.356
_refine_ls_hydrogen_treatment riding
_refine_ls_matrix_type full
_refine_ls_number_parameters 111
_refine_ls_number_reflns 1566
_refine_ls_number_restraints 0
_refine_ls_restrained_S_all 3.356
_refine_ls_R_factor_all 0.1810
_refine_ls_R_factor_gt 0.1742
_refine_ls_shift/su_max 0.009
_refine_ls_shift/su_mean 0.003
_refine_ls_structure_factor_coef Fsqd
_refine_ls_weighting_details 'calc w=1/[\s^2^(Fo^2^)+(0.2000P)^2^+0.0000P] where P=(Fo^2^+2Fc^2^)/3'
_refine_ls_weighting_scheme calc
_refine_ls_wR_factor_gt 0.6124
_refine_ls_wR_factor_ref 0.6184
_reflns_number_gt 1391
_reflns_number_total 1566
_reflns_threshold_expression >2sigma(I)
_cod_data_source_file c3ra43470b.txt
_cod_data_source_block wy201
_cod_depositor_comments
;
The following automatic conversions were performed:

data item '_symmetry_cell_setting' value 'Monoclinic' was changed to
'monoclinic' in accordance with the
/home/saulius/struct/COD-crude-data/automatic-downloads/DataCite-retrospective/RSC/depositions/lib/dictionaries/cif_core.dic
dictionary named 'cif_core.dic' version 2.4.2 last updated on
2011-04-26.

Automatic conversion script
Id: cif_fix_values 6909 2019-04-08 15:41:33Z antanas 
;
_cod_original_sg_symbol_H-M P2/c
_cod_database_code 7239207

loop_
_symmetry_equiv_pos_as_xyz
'x, y, z'
'-x, y, -z+1/2'
'-x, -y, -z'
'x, -y, z-1/2'

loop_
_atom_site_label
_atom_site_type_symbol
_atom_site_fract_x
_atom_site_fract_y
_atom_site_fract_z
_atom_site_U_iso_or_equiv
_atom_site_adp_type
_atom_site_occupancy
_atom_site_symmetry_multiplicity
_atom_site_calc_flag
_atom_site_refinement_flags
N1 N 0.0000 0.6305(10) 0.2500 0.048(2) Uani 1 2 d S
N2 N 0.5501(10) 0.6935(8) 0.33998(16) 0.0534(19) Uani 1 1 d .
C1 C 0.0000 1.0724(13) 0.2500 0.060(3) Uani 1 2 d S
H1 H 0.0000 1.2205 0.2500 0.072 Uiso 1 2 calc SR
C2 C 0.1842(12) 0.9622(10) 0.2801(2) 0.056(2) Uani 1 1 d .
H2B H 0.3109 1.0346 0.3008 0.067 Uiso 1 1 calc R
C3 C 0.1797(11) 0.7400(9) 0.27947(17) 0.0452(18) Uani 1 1 d .
C4 C 0.3709(12) 0.6109(9) 0.31073(19) 0.0499(19) Uani 1 1 d .
H4A H 0.3592 0.4633 0.3088 0.060 Uiso 1 1 calc R
C5 C 0.7361(12) 0.5638(9) 0.3683(2) 0.0484(18) Uani 1 1 d .
C6 C 0.8606(15) 0.6494(11) 0.4085(2) 0.063(2) Uani 1 1 d .
H6A H 0.8150 0.7878 0.4166 0.075 Uiso 1 1 calc R
C7 C 1.0497(14) 0.5365(12) 0.4369(2) 0.068(2) Uani 1 1 d .
H7A H 1.1286 0.6001 0.4639 0.081 Uiso 1 1 calc R
C8 C 1.1291(13) 0.3287(12) 0.4268(2) 0.061(2) Uani 1 1 d .
C9 C 1.0077(14) 0.2446(11) 0.3848(2) 0.064(2) Uani 1 1 d .
H9A H 1.0580 0.1079 0.3763 0.077 Uiso 1 1 calc R
C10 C 0.8197(14) 0.3556(10) 0.3563(2) 0.059(2) Uani 1 1 d .
H10A H 0.7450 0.2947 0.3287 0.071 Uiso 1 1 calc R
C11 C 1.3379(17) 0.2040(15) 0.4572(3) 0.086(3) Uani 1 1 d .
H11A H 1.3978 0.2867 0.4841 0.129 Uiso 1 1 calc R
H11B H 1.4996 0.1703 0.4405 0.129 Uiso 1 1 calc R
H11C H 1.2506 0.0747 0.4666 0.129 Uiso 1 1 calc R

loop_
_atom_site_aniso_label
_atom_site_aniso_U_11
_atom_site_aniso_U_22
_atom_site_aniso_U_33
_atom_site_aniso_U_23
_atom_site_aniso_U_13
_atom_site_aniso_U_12
N1 0.049(4) 0.039(3) 0.052(4) 0.000 -0.012(3) 0.000
N2 0.061(3) 0.048(3) 0.049(3) -0.003(2) -0.006(2) -0.004(2)
C1 0.070(6) 0.038(4) 0.071(6) 0.000 -0.003(4) 0.000
C2 0.064(4) 0.046(4) 0.057(4) -0.005(2) 0.002(3) -0.004(2)
C3 0.052(4) 0.041(3) 0.043(3) -0.002(2) 0.003(2) -0.010(2)
C4 0.053(4) 0.044(3) 0.051(4) 0.004(2) -0.007(3) -0.009(2)
C5 0.047(3) 0.049(3) 0.048(3) 0.004(2) -0.001(2) -0.004(2)
C6 0.075(4) 0.056(4) 0.055(4) 0.002(3) -0.004(3) 0.001(3)
C7 0.065(4) 0.080(5) 0.054(4) 0.001(3) -0.017(3) -0.004(3)
C8 0.049(4) 0.074(4) 0.059(4) 0.014(3) -0.002(3) -0.001(3)
C9 0.065(4) 0.059(4) 0.067(4) 0.005(3) -0.001(3) 0.007(3)
C10 0.062(4) 0.062(4) 0.051(3) -0.007(3) -0.006(3) -0.001(3)
C11 0.086(5) 0.098(6) 0.071(5) 0.023(4) -0.012(4) 0.024(4)

loop_
_atom_type_symbol
_atom_type_description
_atom_type_scat_dispersion_real
_atom_type_scat_dispersion_imag
_atom_type_scat_source
C C 0.0033 0.0016 'International Tables Vol C Tables 4.2.6.8 and 6.1.1.4'
H H 0.0000 0.0000 'International Tables Vol C Tables 4.2.6.8 and 6.1.1.4'
N N 0.0061 0.0033 'International Tables Vol C Tables 4.2.6.8 and 6.1.1.4'

loop_
_geom_angle_atom_site_label_1
_geom_angle_atom_site_label_2
_geom_angle_atom_site_label_3
_geom_angle
_geom_angle_site_symmetry_3
C3 N1 C3 118.4(6) 2
C4 N2 C5 120.4(5) .
C2 C1 C2 119.3(7) 2
C1 C2 C3 119.2(5) .
N1 C3 C2 121.9(5) .
N1 C3 C4 115.7(5) .
C2 C3 C4 122.3(5) .
N2 C4 C3 122.2(5) .
C6 C5 N2 118.1(5) .
C6 C5 C10 117.4(5) .
N2 C5 C10 124.3(5) .
C7 C6 C5 121.5(6) .
C6 C7 C8 122.3(6) .
C7 C8 C9 115.8(6) .
C7 C8 C11 122.9(6) .
C9 C8 C11 121.3(7) .
C10 C9 C8 122.4(6) .
C9 C10 C5 120.5(6) .

loop_
_geom_bond_atom_site_label_1
_geom_bond_atom_site_label_2
_geom_bond_distance
_geom_bond_site_symmetry_2
N1 C3 1.344(6) .
N1 C3 1.344(6) 2
N2 C4 1.260(6) .
N2 C5 1.411(7) .
C1 C2 1.369(7) .
C1 C2 1.369(7) 2
C2 C3 1.396(9) .
C3 C4 1.470(7) .
C5 C6 1.372(8) .
C5 C10 1.417(9) .
C6 C7 1.363(8) .
C7 C8 1.396(11) .
C8 C9 1.404(9) .
C8 C11 1.491(8) .
C9 C10 1.356(8) .
